data_4033888
loop_
_publ_author_name
'Lin, Long'
'Zeng, Xiaojun'
'Xu, Bo'

_publ_section_title
;
 Synthesis of <i>Z</i>-Enamides through Heterogeneous Gold-Catalyzed
 Stereoselective Hydrogenation of Ynamides.
;
_journal_issue 17
_journal_name_full 'The Journal of organic chemistry'
_journal_page_first 11240
_journal_page_last 11246
_journal_paper_doi 10.1021/acs.joc.9b01450
_journal_volume 84
_journal_year 2019
_chemical_formula_sum 'C16 H17 N O2 S'
_chemical_formula_weight 287.36
_space_group_crystal_system monoclinic
_space_group_IT_number 14
_space_group_name_Hall '-P 2yn'
_space_group_name_H-M_alt 'P 1 21/n 1'
_atom_sites_solution_hydrogens geom
_audit_creation_method SHELXL-2013
_cell_angle_alpha 90
_cell_angle_beta 90.3270(10)
_cell_angle_gamma 90
_cell_formula_units_Z 4
_cell_length_a 5.45430(10)
_cell_length_b 7.6941(2)
_cell_length_c 34.3867(8)
_cell_measurement_reflns_used 9670
_cell_measurement_temperature 173(2)
_cell_measurement_theta_max 54.994
_cell_measurement_theta_min 4.738
_cell_volume 1443.05(6)
_computing_cell_refinement 'Bruker SAINT'
_computing_data_collection 'Bruker APEX2'
_computing_data_reduction 'Bruker SAINT'
_computing_molecular_graphics 'Bruker SHELXTL'
_computing_publication_material 'Bruker SHELXTL'
_computing_structure_refinement 'SHELXL-2013 (Sheldrick, 2013)'
_computing_structure_solution 'SHELXS-97 (Sheldrick 2008)'
_diffrn_ambient_temperature 173(2)
_diffrn_measured_fraction_theta_full 0.990
_diffrn_measured_fraction_theta_max 0.991
_diffrn_measurement_device_type 'Bruker APEX-II CCD'
_diffrn_measurement_method '\f and \w scans'
_diffrn_radiation_type MoK\a
_diffrn_radiation_wavelength 0.71073
_diffrn_reflns_av_R_equivalents 0.0393
_diffrn_reflns_av_unetI/netI 0.0245
_diffrn_reflns_Laue_measured_fraction_full 0.990
_diffrn_reflns_Laue_measured_fraction_max 0.991
_diffrn_reflns_limit_h_max 6
_diffrn_reflns_limit_h_min -6
_diffrn_reflns_limit_k_max 9
_diffrn_reflns_limit_k_min -9
_diffrn_reflns_limit_l_max 42
_diffrn_reflns_limit_l_min -42
_diffrn_reflns_number 16313
_diffrn_reflns_point_group_measured_fraction_full 0.990
_diffrn_reflns_point_group_measured_fraction_max 0.991
_diffrn_reflns_theta_full 25.242
_diffrn_reflns_theta_max 25.995
_diffrn_reflns_theta_min 2.713
_exptl_absorpt_coefficient_mu 0.225
_exptl_absorpt_correction_T_max 0.7456
_exptl_absorpt_correction_T_min 0.6630
_exptl_absorpt_correction_type multi-scan
_exptl_absorpt_process_details sadabs
_exptl_crystal_colour colorless
_exptl_crystal_density_diffrn 1.323
_exptl_crystal_description prismatic
_exptl_crystal_F_000 608
_exptl_crystal_size_max 0.200
_exptl_crystal_size_mid 0.160
_exptl_crystal_size_min 0.120
_refine_diff_density_max 0.310
_refine_diff_density_min -0.337
_refine_diff_density_rms 0.044
_refine_ls_extinction_expression Fc^*^=kFc[1+0.001xFc^2^\l^3^/sin(2\q)]^-1/4^
_refine_ls_extinction_method SHELXL
_refine_ls_goodness_of_fit_ref 1.072
_refine_ls_hydrogen_treatment constr
_refine_ls_matrix_type full
_refine_ls_number_parameters 184
_refine_ls_number_reflns 2818
_refine_ls_number_restraints 0
_refine_ls_restrained_S_all 1.072
_refine_ls_R_factor_all 0.0389
_refine_ls_R_factor_gt 0.0348
_refine_ls_shift/su_max 0.001
_refine_ls_shift/su_mean 0.000
_refine_ls_structure_factor_coef Fsqd
_refine_ls_weighting_details 'w=1/[\s^2^(Fo^2^)+(0.0490P)^2^+0.5343P] where P=(Fo^2^+2Fc^2^)/3'
_refine_ls_weighting_scheme calc
_refine_ls_wR_factor_gt 0.0948
_refine_ls_wR_factor_ref 0.0991
_reflns_Friedel_coverage 0.000
_reflns_number_gt 2543
_reflns_number_total 2818
_reflns_threshold_expression 'I > 2\s(I)'
_cod_data_source_file jo9b01450_si_002.cif
_cod_data_source_block mo_dd18154_0m
_cod_original_sg_symbol_H-M 'P 21/n'
_cod_database_code 4033888
_shelx_space_group_comment
; 
The symmetry employed for this shelxl refinement is uniquely defined 
by the following loop, which should always be used as a source of 
symmetry information in preference to the above space-group names. 
They are only intended as comments. 
;
_shelx_estimated_absorpt_t_min 0.956
_shelx_estimated_absorpt_t_max 0.974
_shelxl_version_number 2013-4

loop_
_space_group_symop_operation_xyz
'x, y, z'
'-x+1/2, y+1/2, -z+1/2'
'-x, -y, -z'
'x-1/2, -y-1/2, z-1/2'

loop_
_atom_site_label
_atom_site_type_symbol
_atom_site_fract_x
_atom_site_fract_y
_atom_site_fract_z
_atom_site_U_iso_or_equiv
_atom_site_adp_type
_atom_site_occupancy
_atom_site_site_symmetry_order
_atom_site_calc_flag
_atom_site_refinement_flags_posn
_atom_site_refinement_flags_adp
S1 S 0.09923(7) 0.77238(5) 0.53651(2) 0.03248(16) Uani 1 1 d . .
O1 O 0.0859(3) 0.94504(16) 0.55155(4) 0.0541(4) Uani 1 1 d . .
O2 O -0.1227(2) 0.68463(17) 0.52611(3) 0.0414(3) Uani 1 1 d . .
N1 N 0.2353(2) 0.65405(16) 0.56988(3) 0.0305(3) Uani 1 1 d . .
C1 C 0.2423(3) 0.4724(2) 0.56316(4) 0.0328(4) Uani 1 1 d . .
H1 H 0.1913 0.4338 0.5381 0.039 Uiso 1 1 calc R U
C2 C 0.3125(3) 0.3505(2) 0.58815(4) 0.0348(4) Uani 1 1 d . .
H2 H 0.3277 0.2368 0.5776 0.042 Uiso 1 1 calc R U
C3 C 0.3703(3) 0.36662(18) 0.62999(4) 0.0281(3) Uani 1 1 d . .
C4 C 0.2154(3) 0.4558(2) 0.65501(4) 0.0324(3) Uani 1 1 d . .
H4 H 0.0763 0.5144 0.6447 0.039 Uiso 1 1 calc R U
C5 C 0.2598(3) 0.4610(2) 0.69475(4) 0.0309(3) Uani 1 1 d . .
H5 H 0.1506 0.5234 0.7110 0.037 Uiso 1 1 calc R U
C6 C 0.4613(2) 0.37671(17) 0.71135(4) 0.0234(3) Uani 1 1 d . .
C7 C 0.6168(3) 0.2882(2) 0.68603(4) 0.0315(3) Uani 1 1 d . .
H7 H 0.7570 0.2305 0.6963 0.038 Uiso 1 1 calc R U
C8 C 0.5717(3) 0.2823(2) 0.64640(4) 0.0338(4) Uani 1 1 d . .
H8 H 0.6802 0.2195 0.6301 0.041 Uiso 1 1 calc R U
C9 C 0.5054(2) 0.37818(17) 0.75423(4) 0.0229(3) Uani 1 1 d . .
C10 C 0.3438(3) 0.4603(2) 0.77954(4) 0.0305(3) Uani 1 1 d . .
H10 H 0.2036 0.5178 0.7692 0.037 Uiso 1 1 calc R U
C11 C 0.3832(3) 0.4600(2) 0.81944(4) 0.0338(4) Uani 1 1 d . .
H11 H 0.2710 0.5182 0.8360 0.041 Uiso 1 1 calc R U
C12 C 0.5835(3) 0.37611(19) 0.83528(4) 0.0309(3) Uani 1 1 d . .
H12 H 0.6093 0.3747 0.8626 0.037 Uiso 1 1 calc R U
C13 C 0.7460(3) 0.2942(2) 0.81071(4) 0.0349(4) Uani 1 1 d . .
H13 H 0.8850 0.2361 0.8212 0.042 Uiso 1 1 calc R U
C14 C 0.7084(3) 0.2958(2) 0.77083(4) 0.0316(3) Uani 1 1 d . .
H14 H 0.8234 0.2396 0.7544 0.038 Uiso 1 1 calc R U
C15 C 0.4316(3) 0.7375(2) 0.59289(4) 0.0332(4) Uani 1 1 d . .
H15A H 0.4685 0.8519 0.5819 0.050 Uiso 1 1 calc R U
H15B H 0.5791 0.6649 0.5923 0.050 Uiso 1 1 calc R U
H15C H 0.3776 0.7512 0.6199 0.050 Uiso 1 1 calc R U
C16 C 0.2904(3) 0.7706(2) 0.49555(5) 0.0418(4) Uani 1 1 d . .
H16A H 0.2182 0.8434 0.4751 0.063 Uiso 1 1 calc R U
H16B H 0.3074 0.6512 0.4860 0.063 Uiso 1 1 calc R U
H16C H 0.4522 0.8163 0.5027 0.063 Uiso 1 1 calc R U

loop_
_atom_site_aniso_label
_atom_site_aniso_U_11
_atom_site_aniso_U_22
_atom_site_aniso_U_33
_atom_site_aniso_U_23
_atom_site_aniso_U_13
_atom_site_aniso_U_12
S1 0.0367(3) 0.0350(3) 0.0256(2) -0.00429(14) -0.00882(15) 0.01017(15)
O1 0.0794(10) 0.0379(7) 0.0448(7) -0.0091(5) -0.0218(6) 0.0213(6)
O2 0.0317(6) 0.0602(8) 0.0322(6) -0.0081(5) -0.0068(4) 0.0087(5)
N1 0.0378(7) 0.0306(7) 0.0230(6) -0.0029(5) -0.0101(5) 0.0009(5)
C1 0.0392(9) 0.0343(8) 0.0248(7) -0.0071(6) -0.0072(6) 0.0009(6)
C2 0.0449(9) 0.0286(8) 0.0309(7) -0.0065(6) -0.0030(6) 0.0025(7)
C3 0.0338(8) 0.0233(7) 0.0271(7) 0.0011(5) -0.0017(6) -0.0017(6)
C4 0.0312(8) 0.0333(8) 0.0327(8) 0.0016(6) -0.0047(6) 0.0086(6)
C5 0.0292(8) 0.0329(8) 0.0306(7) -0.0004(6) 0.0005(6) 0.0089(6)
C6 0.0227(7) 0.0188(6) 0.0286(7) 0.0025(5) 0.0009(5) -0.0018(5)
C7 0.0272(7) 0.0352(8) 0.0321(7) 0.0016(6) -0.0002(6) 0.0089(6)
C8 0.0352(8) 0.0346(8) 0.0316(8) -0.0021(6) 0.0039(6) 0.0088(6)
C9 0.0216(7) 0.0187(6) 0.0285(7) 0.0025(5) 0.0009(5) -0.0035(5)
C10 0.0272(7) 0.0333(8) 0.0309(7) 0.0028(6) 0.0013(6) 0.0072(6)
C11 0.0357(8) 0.0348(8) 0.0311(8) -0.0004(6) 0.0071(6) 0.0036(6)
C12 0.0352(8) 0.0303(8) 0.0271(7) 0.0011(6) -0.0022(6) -0.0056(6)
C13 0.0317(8) 0.0383(9) 0.0345(8) 0.0013(6) -0.0078(6) 0.0052(6)
C14 0.0271(7) 0.0363(8) 0.0316(7) -0.0024(6) -0.0007(6) 0.0070(6)
C15 0.0373(8) 0.0355(8) 0.0265(7) -0.0016(6) -0.0097(6) -0.0037(6)
C16 0.0405(9) 0.0522(10) 0.0326(8) 0.0100(7) -0.0029(7) 0.0065(8)

loop_
_atom_type_symbol
_atom_type_description
_atom_type_scat_dispersion_real
_atom_type_scat_dispersion_imag
_atom_type_scat_source
C C 0.0033 0.0016 'International Tables Vol C Tables 4.2.6.8 and 6.1.1.4'
H H 0.0000 0.0000 'International Tables Vol C Tables 4.2.6.8 and 6.1.1.4'
N N 0.0061 0.0033 'International Tables Vol C Tables 4.2.6.8 and 6.1.1.4'
O O 0.0106 0.0060 'International Tables Vol C Tables 4.2.6.8 and 6.1.1.4'
S S 0.1246 0.1234 'International Tables Vol C Tables 4.2.6.8 and 6.1.1.4'

loop_
_geom_angle_atom_site_label_1
_geom_angle_atom_site_label_2
_geom_angle_atom_site_label_3
_geom_angle
O1 S1 O2 119.03(8)
O1 S1 N1 106.67(7)
O2 S1 N1 106.98(7)
O1 S1 C16 109.24(9)
O2 S1 C16 107.53(8)
N1 S1 C16 106.77(7)
C1 N1 C15 119.80(12)
C1 N1 S1 116.48(9)
C15 N1 S1 117.27(10)
C2 C1 N1 126.82(13)
C2 C1 H1 116.6
N1 C1 H1 116.6
C1 C2 C3 129.11(14)
C1 C2 H2 115.4
C3 C2 H2 115.4
C4 C3 C8 117.38(13)
C4 C3 C2 121.17(14)
C8 C3 C2 121.28(13)
C5 C4 C3 121.38(13)
C5 C4 H4 119.3
C3 C4 H4 119.3
C4 C5 C6 121.48(13)
C4 C5 H5 119.3
C6 C5 H5 119.3
C5 C6 C7 116.85(13)
C5 C6 C9 121.50(12)
C7 C6 C9 121.65(12)
C8 C7 C6 121.64(13)
C8 C7 H7 119.2
C6 C7 H7 119.2
C7 C8 C3 121.27(14)
C7 C8 H8 119.4
C3 C8 H8 119.4
C10 C9 C14 116.98(13)
C10 C9 C6 121.43(12)
C14 C9 C6 121.58(12)
C11 C10 C9 121.46(13)
C11 C10 H10 119.3
C9 C10 H10 119.3
C12 C11 C10 120.61(14)
C12 C11 H11 119.7
C10 C11 H11 119.7
C11 C12 C13 118.83(13)
C11 C12 H12 120.6
C13 C12 H12 120.6
C12 C13 C14 120.64(14)
C12 C13 H13 119.7
C14 C13 H13 119.7
C13 C14 C9 121.46(14)
C13 C14 H14 119.3
C9 C14 H14 119.3
N1 C15 H15A 109.5
N1 C15 H15B 109.5
H15A C15 H15B 109.5
N1 C15 H15C 109.5
H15A C15 H15C 109.5
H15B C15 H15C 109.5
S1 C16 H16A 109.5
S1 C16 H16B 109.5
H16A C16 H16B 109.5
S1 C16 H16C 109.5
H16A C16 H16C 109.5
H16B C16 H16C 109.5

loop_
_geom_bond_atom_site_label_1
_geom_bond_atom_site_label_2
_geom_bond_distance
S1 O1 1.4277(13)
S1 O2 1.4295(12)
S1 N1 1.6394(12)
S1 C16 1.7572(17)
N1 C1 1.418(2)
N1 C15 1.4745(18)
C1 C2 1.327(2)
C1 H1 0.9500
C2 C3 1.476(2)
C2 H2 0.9500
C3 C4 1.390(2)
C3 C8 1.393(2)
C4 C5 1.387(2)
C4 H4 0.9500
C5 C6 1.3956(19)
C5 H5 0.9500
C6 C7 1.396(2)
C6 C9 1.4929(18)
C7 C8 1.384(2)
C7 H7 0.9500
C8 H8 0.9500
C9 C10 1.393(2)
C9 C14 1.3952(19)
C10 C11 1.388(2)
C10 H10 0.9500
C11 C12 1.379(2)
C11 H11 0.9500
C12 C13 1.380(2)
C12 H12 0.9500
C13 C14 1.385(2)
C13 H13 0.9500
C14 H14 0.9500
C15 H15A 0.9800
C15 H15B 0.9800
C15 H15C 0.9800
C16 H16A 0.9800
C16 H16B 0.9800
C16 H16C 0.9800

loop_
_geom_hbond_atom_site_label_D
_geom_hbond_atom_site_label_H
_geom_hbond_atom_site_label_A
_geom_hbond_distance_DH
_geom_hbond_distance_HA
_geom_hbond_distance_DA
_geom_hbond_angle_DHA
_geom_hbond_site_symmetry_A
C16 H16C O2 0.98 2.65 3.428(2) 136.4 1_655
C16 H16A O1 0.98 2.49 3.403(2) 154.2 3_576
C1 H1 O2 0.95 2.42 3.3592(17) 171.3 3_566

loop_
_geom_torsion_atom_site_label_1
_geom_torsion_atom_site_label_2
_geom_torsion_atom_site_label_3
_geom_torsion_atom_site_label_4
_geom_torsion
O1 S1 N1 C1 172.61(12)
O2 S1 N1 C1 44.22(13)
C16 S1 N1 C1 -70.68(13)
O1 S1 N1 C15 -35.56(14)
O2 S1 N1 C15 -163.95(11)
C16 S1 N1 C15 81.15(13)
C15 N1 C1 C2 38.5(2)
S1 N1 C1 C2 -170.40(14)
N1 C1 C2 C3 8.6(3)
C1 C2 C3 C4 47.5(3)
C1 C2 C3 C8 -137.43(19)
C8 C3 C4 C5 0.1(2)
C2 C3 C4 C5 175.41(14)
C3 C4 C5 C6 -0.2(2)
C4 C5 C6 C7 0.5(2)
C4 C5 C6 C9 -178.29(14)
C5 C6 C7 C8 -0.8(2)
C9 C6 C7 C8 177.96(14)
C6 C7 C8 C3 0.8(2)
C4 C3 C8 C7 -0.5(2)
C2 C3 C8 C7 -175.73(15)
C5 C6 C9 C10 1.6(2)
C7 C6 C9 C10 -177.15(14)
C5 C6 C9 C14 -179.19(14)
C7 C6 C9 C14 2.1(2)
C14 C9 C10 C11 0.0(2)
C6 C9 C10 C11 179.25(13)
C9 C10 C11 C12 -0.7(2)
C10 C11 C12 C13 0.8(2)
C11 C12 C13 C14 -0.1(2)
C12 C13 C14 C9 -0.6(2)
C10 C9 C14 C13 0.7(2)
C6 C9 C14 C13 -178.59(14)
